data_4332875
loop_
_publ_author_name
'Sun, Junliang'
'Yang, Min'
'Li, Guobao'
'Yang, Tao'
'Liao, Fuhui'
'Wang, Yingxia'
'Xiong, Ming'
'Lin, Jianhua'

_publ_section_title
;
 New Barium Cobaltite Series Ban+1ConO3n+3(Co8O8):&#x00A0; Intergrowth
 Structure Containing Perovskite and CdI2-Type Layers
;
_journal_issue 23
_journal_name_full 'Inorganic Chemistry'
_journal_page_first 9151
_journal_page_last 9153
_journal_paper_doi 10.1021/ic060992v
_journal_volume 45
_journal_year 2006
_chemical_formula_sum 'Ba2 Co9 O14'
_chemical_formula_weight 1029.03
_chemical_name_systematic
; 
 ? 
;
_space_group_IT_number 166
_symmetry_space_group_name_Hall '-R 3 2"'
_symmetry_space_group_name_H-M 'R -3 m :H'
_atom_sites_solution_hydrogens geom
_atom_sites_solution_primary direct
_atom_sites_solution_secondary difmap
_audit_creation_method SHELXL-97
_cell_angle_alpha 90.00
_cell_angle_beta 90.00
_cell_angle_gamma 120.00
_cell_formula_units_Z 3
_cell_length_a 5.6958(4)
_cell_length_b 5.6958(4)
_cell_length_c 28.909(4)
_cell_measurement_temperature 296(2)
_cell_volume 812.22(14)
_computing_structure_refinement 'SHELXL-97 (Sheldrick, 1997)'
_computing_structure_solution 'SHELXS-97 (Sheldrick, 1990)'
_diffrn_ambient_temperature 296(2)
_diffrn_measured_fraction_theta_full 0.942
_diffrn_measured_fraction_theta_max 0.942
_diffrn_radiation_monochromator graphite
_diffrn_radiation_source 'fine-focus sealed tube'
_diffrn_radiation_type MoK\a
_diffrn_radiation_wavelength 0.71073
_diffrn_reflns_av_R_equivalents 0.0362
_diffrn_reflns_av_sigmaI/netI 0.0308
_diffrn_reflns_limit_h_max 8
_diffrn_reflns_limit_h_min -8
_diffrn_reflns_limit_k_max 5
_diffrn_reflns_limit_k_min -8
_diffrn_reflns_limit_l_max 38
_diffrn_reflns_limit_l_min -43
_diffrn_reflns_number 2387
_diffrn_reflns_theta_full 33.29
_diffrn_reflns_theta_max 33.29
_diffrn_reflns_theta_min 2.11
_exptl_absorpt_coefficient_mu 20.627
_exptl_absorpt_correction_T_max 0.361
_exptl_absorpt_correction_T_min 0.150
_exptl_absorpt_correction_type multi-scan
_exptl_absorpt_process_details '(SADABS; Bruker, 2001)'
_exptl_crystal_density_diffrn 6.312
_exptl_crystal_density_method 'not measured'
_exptl_crystal_F_000 1401
_exptl_crystal_size_max 0.1
_exptl_crystal_size_mid 0.1
_exptl_crystal_size_min 0.05
_refine_diff_density_max 1.122
_refine_diff_density_min -1.901
_refine_diff_density_rms 0.341
_refine_ls_extinction_coef 0.00093(12)
_refine_ls_extinction_expression Fc^*^=kFc[1+0.001xFc^2^\l^3^/sin(2\q)]^-1/4^
_refine_ls_extinction_method SHELXL
_refine_ls_goodness_of_fit_ref 1.005
_refine_ls_hydrogen_treatment none
_refine_ls_matrix_type full
_refine_ls_number_parameters 34
_refine_ls_number_reflns 420
_refine_ls_number_restraints 0
_refine_ls_restrained_S_all 1.005
_refine_ls_R_factor_all 0.0266
_refine_ls_R_factor_gt 0.0258
_refine_ls_shift/su_max 0.000
_refine_ls_shift/su_mean 0.000
_refine_ls_structure_factor_coef Fsqd
_refine_ls_weighting_details 'calc w=1/[\s^2^(Fo^2^)+(0.0168P)^2^+21.4689P] where P=(Fo^2^+2Fc^2^)/3'
_refine_ls_weighting_scheme calc
_refine_ls_wR_factor_gt 0.0565
_refine_ls_wR_factor_ref 0.0568
_reflns_number_gt 409
_reflns_number_total 420
_reflns_threshold_expression >2sigma(I)
_cod_data_source_file ic060992vsup1.cif
_cod_data_source_block r-3m
_cod_original_cell_volume 812.21(15)
_cod_original_sg_symbol_H-M R-3m:H
_cod_database_code 4332875

loop_
_symmetry_equiv_pos_as_xyz
'x, y, z'
'-y, x-y, z'
'-x+y, -x, z'
'y, x, -z'
'x-y, -y, -z'
'-x, -x+y, -z'
'x+2/3, y+1/3, z+1/3'
'-y+2/3, x-y+1/3, z+1/3'
'-x+y+2/3, -x+1/3, z+1/3'
'y+2/3, x+1/3, -z+1/3'
'x-y+2/3, -y+1/3, -z+1/3'
'-x+2/3, -x+y+1/3, -z+1/3'
'x+1/3, y+2/3, z+2/3'
'-y+1/3, x-y+2/3, z+2/3'
'-x+y+1/3, -x+2/3, z+2/3'
'y+1/3, x+2/3, -z+2/3'
'x-y+1/3, -y+2/3, -z+2/3'
'-x+1/3, -x+y+2/3, -z+2/3'
'-x, -y, -z'
'y, -x+y, -z'
'x-y, x, -z'
'-y, -x, z'
'-x+y, y, z'
'x, x-y, z'
'-x+2/3, -y+1/3, -z+1/3'
'y+2/3, -x+y+1/3, -z+1/3'
'x-y+2/3, x+1/3, -z+1/3'
'-y+2/3, -x+1/3, z+1/3'
'-x+y+2/3, y+1/3, z+1/3'
'x+2/3, x-y+1/3, z+1/3'
'-x+1/3, -y+2/3, -z+2/3'
'y+1/3, -x+y+2/3, -z+2/3'
'x-y+1/3, x+2/3, -z+2/3'
'-y+1/3, -x+2/3, z+2/3'
'-x+y+1/3, y+2/3, z+2/3'
'x+1/3, x-y+2/3, z+2/3'

loop_
_atom_site_label
_atom_site_type_symbol
_atom_site_fract_x
_atom_site_fract_y
_atom_site_fract_z
_atom_site_U_iso_or_equiv
_atom_site_adp_type
_atom_site_occupancy
_atom_site_symmetry_multiplicity
_atom_site_calc_flag
_atom_site_refinement_flags
Ba1 Ba 1.0000 1.0000 0.117118(15) 0.00938(15) Uani 1 6 d S
Co1 Co 1.0000 1.0000 0.0000 0.0053(2) Uani 1 12 d S
Co2 Co 1.5000 1.0000 0.0000 0.00401(17) Uani 1 4 d S
Co3 Co 1.3333 0.6667 0.1667 0.0043(2) Uani 1 12 d S
Co4 Co 1.3333 0.6667 0.07980(3) 0.0042(2) Uani 1 6 d S
Co5 Co 0.6667 1.3333 0.09989(3) 0.0063(2) Uani 1 6 d S
O1 O 1.1792(3) 0.8208(3) 0.03761(9) 0.0045(5) Uani 1 2 d S
O2 O 1.6667 1.3333 0.03371(17) 0.0049(8) Uani 1 6 d S
O3 O 1.0337(6) 1.5168(3) 0.12248(9) 0.0068(5) Uani 1 2 d S

loop_
_atom_site_aniso_label
_atom_site_aniso_U_11
_atom_site_aniso_U_22
_atom_site_aniso_U_33
_atom_site_aniso_U_23
_atom_site_aniso_U_13
_atom_site_aniso_U_12
Ba1 0.00896(16) 0.00896(16) 0.0102(2) 0.000 0.000 0.00448(8)
Co1 0.0051(3) 0.0051(3) 0.0058(5) 0.000 0.000 0.00255(17)
Co2 0.0048(2) 0.0047(3) 0.0025(3) 0.0002(2) 0.00010(11) 0.00234(15)
Co3 0.0054(3) 0.0054(3) 0.0020(5) 0.000 0.000 0.00271(17)
Co4 0.0051(3) 0.0051(3) 0.0024(4) 0.000 0.000 0.00255(13)
Co5 0.0072(3) 0.0072(3) 0.0044(4) 0.000 0.000 0.00362(14)
O1 0.0060(8) 0.0060(8) 0.0018(10) -0.0003(4) 0.0003(4) 0.0031(9)
O2 0.0061(12) 0.0061(12) 0.0025(18) 0.000 0.000 0.0031(6)
O3 0.0079(13) 0.0097(9) 0.0021(10) 0.0005(5) 0.0010(9) 0.0040(7)

loop_
_atom_type_symbol
_atom_type_description
_atom_type_scat_dispersion_real
_atom_type_scat_dispersion_imag
_atom_type_scat_source
O O 0.0106 0.0060 'International Tables Vol C Tables 4.2.6.8 and 6.1.1.4'
Co Co 0.3494 0.9721 'International Tables Vol C Tables 4.2.6.8 and 6.1.1.4'
Ba Ba -0.3244 2.2819 'International Tables Vol C Tables 4.2.6.8 and 6.1.1.4'

loop_
_geom_angle_atom_site_label_1
_geom_angle_atom_site_label_2
_geom_angle_atom_site_label_3
_geom_angle
_geom_angle_site_symmetry_1
_geom_angle_site_symmetry_3
O3 Ba1 O3 170.88(13) 2_875 2_765
O3 Ba1 O3 119.709(11) 2_875 3_575
O3 Ba1 O3 53.24(13) 2_765 3_575
O3 Ba1 O3 119.709(11) 2_875 1_545
O3 Ba1 O3 66.57(13) 2_765 1_545
O3 Ba1 O3 119.709(11) 3_575 1_545
O3 Ba1 O3 53.24(13) 2_875 .
O3 Ba1 O3 119.709(11) 2_765 .
O3 Ba1 O3 66.57(13) 3_575 .
O3 Ba1 O3 170.88(13) 1_545 .
O3 Ba1 O3 66.57(13) 2_875 3_675
O3 Ba1 O3 119.709(11) 2_765 3_675
O3 Ba1 O3 170.88(13) 3_575 3_675
O3 Ba1 O3 53.24(13) 1_545 3_675
O3 Ba1 O3 119.709(11) . 3_675
O3 Ba1 O1 123.48(7) 2_875 3_675
O3 Ba1 O1 59.92(8) 2_765 3_675
O3 Ba1 O1 59.92(7) 3_575 3_675
O3 Ba1 O1 94.50(6) 1_545 3_675
O3 Ba1 O1 94.50(6) . 3_675
O3 Ba1 O1 123.48(7) 3_675 3_675
O3 Ba1 O1 94.50(6) 2_875 .
O3 Ba1 O1 94.50(6) 2_765 .
O3 Ba1 O1 123.48(7) 3_575 .
O3 Ba1 O1 59.92(7) 1_545 .
O3 Ba1 O1 123.48(7) . .
O3 Ba1 O1 59.92(7) 3_675 .
O1 Ba1 O1 63.75(9) 3_675 .
O3 Ba1 O1 59.92(8) 2_875 2_765
O3 Ba1 O1 123.48(7) 2_765 2_765
O3 Ba1 O1 94.50(6) 3_575 2_765
O3 Ba1 O1 123.48(7) 1_545 2_765
O3 Ba1 O1 59.92(7) . 2_765
O3 Ba1 O1 94.50(6) 3_675 2_765
O1 Ba1 O1 63.75(9) 3_675 2_765
O1 Ba1 O1 63.75(9) . 2_765
O3 Ba1 O3 89.27(6) 2_875 26_455
O3 Ba1 O3 89.27(6) 2_765 26_455
O3 Ba1 O3 114.73(4) 3_575 26_455
O3 Ba1 O3 57.26(10) 1_545 26_455
O3 Ba1 O3 114.73(4) . 26_455
O3 Ba1 O3 57.26(10) 3_675 26_455
O1 Ba1 O3 145.94(4) 3_675 26_455
O1 Ba1 O3 108.68(8) . 26_455
O1 Ba1 O3 145.93(4) 2_765 26_455
O3 Ba1 O3 57.26(10) 2_875 27_655
O3 Ba1 O3 114.73(4) 2_765 27_655
O3 Ba1 O3 89.27(6) 3_575 27_655
O3 Ba1 O3 114.73(4) 1_545 27_655
O3 Ba1 O3 57.26(10) . 27_655
O3 Ba1 O3 89.27(6) 3_675 27_655
O1 Ba1 O3 145.93(4) 3_675 27_655
O1 Ba1 O3 145.94(4) . 27_655
O1 Ba1 O3 108.68(8) 2_765 27_655
O3 Ba1 O3 57.51(9) 26_455 27_655
O3 Ba1 O3 114.73(4) 2_875 25_675
O3 Ba1 O3 57.26(10) 2_765 25_675
O3 Ba1 O3 57.26(10) 3_575 25_675
O3 Ba1 O3 89.27(6) 1_545 25_675
O3 Ba1 O3 89.27(6) . 25_675
O3 Ba1 O3 114.73(4) 3_675 25_675
O1 Ba1 O3 108.68(9) 3_675 25_675
O1 Ba1 O3 145.94(4) . 25_675
O1 Ba1 O3 145.93(4) 2_765 25_675
O3 Ba1 O3 57.51(9) 26_455 25_675
O3 Ba1 O3 57.51(9) 27_655 25_675
O1 Co1 O1 180.00(12) 20_565 2_765
O1 Co1 O1 95.07(10) 20_565 21_655
O1 Co1 O1 84.93(10) 2_765 21_655
O1 Co1 O1 84.93(10) 20_565 .
O1 Co1 O1 95.07(10) 2_765 .
O1 Co1 O1 84.93(10) 21_655 .
O1 Co1 O1 84.93(10) 20_565 3_675
O1 Co1 O1 95.07(10) 2_765 3_675
O1 Co1 O1 180.00(12) 21_655 3_675
O1 Co1 O1 95.07(10) . 3_675
O1 Co1 O1 95.07(10) 20_565 19_775
O1 Co1 O1 84.93(10) 2_765 19_775
O1 Co1 O1 95.07(10) 21_655 19_775
O1 Co1 O1 180.00(12) . 19_775
O1 Co1 O1 84.93(10) 3_675 19_775
O1 Co1 Co2 137.54(5) 20_565 3_785
O1 Co1 Co2 42.46(5) 2_765 3_785
O1 Co1 Co2 42.46(5) 21_655 3_785
O1 Co1 Co2 90.0 . 3_785
O1 Co1 Co2 137.54(5) 3_675 3_785
O1 Co1 Co2 90.0 19_775 3_785
O1 Co1 Co2 42.46(5) 20_565 3_675
O1 Co1 Co2 137.54(5) 2_765 3_675
O1 Co1 Co2 137.54(5) 21_655 3_675
O1 Co1 Co2 90.0 . 3_675
O1 Co1 Co2 42.46(5) 3_675 3_675
O1 Co1 Co2 90.0 19_775 3_675
Co2 Co1 Co2 180.0 3_785 3_675
O1 Co1 Co2 90.0 20_565 1_455
O1 Co1 Co2 90.0 2_765 1_455
O1 Co1 Co2 137.54(5) 21_655 1_455
O1 Co1 Co2 137.54(5) . 1_455
O1 Co1 Co2 42.46(5) 3_675 1_455
O1 Co1 Co2 42.46(5) 19_775 1_455
Co2 Co1 Co2 120.0 3_785 1_455
Co2 Co1 Co2 60.0 3_675 1_455
O1 Co1 Co2 137.54(5) 20_565 2_765
O1 Co1 Co2 42.46(5) 2_765 2_765
O1 Co1 Co2 90.0 21_655 2_765
O1 Co1 Co2 137.54(5) . 2_765
O1 Co1 Co2 90.0 3_675 2_765
O1 Co1 Co2 42.46(5) 19_775 2_765
Co2 Co1 Co2 60.0 3_785 2_765
Co2 Co1 Co2 120.0 3_675 2_765
Co2 Co1 Co2 60.0 1_455 2_765
O1 Co1 Co2 42.46(5) 20_565 2_755
O1 Co1 Co2 137.54(5) 2_765 2_755
O1 Co1 Co2 90.0 21_655 2_755
O1 Co1 Co2 42.46(5) . 2_755
O1 Co1 Co2 90.0 3_675 2_755
O1 Co1 Co2 137.54(5) 19_775 2_755
Co2 Co1 Co2 120.0 3_785 2_755
Co2 Co1 Co2 60.0 3_675 2_755
Co2 Co1 Co2 120.0 1_455 2_755
Co2 Co1 Co2 180.0 2_765 2_755
O1 Co1 Co2 90.0 20_565 .
O1 Co1 Co2 90.0 2_765 .
O1 Co1 Co2 42.46(5) 21_655 .
O1 Co1 Co2 42.46(5) . .
O1 Co1 Co2 137.54(5) 3_675 .
O1 Co1 Co2 137.54(5) 19_775 .
Co2 Co1 Co2 60.0 3_785 .
Co2 Co1 Co2 120.0 3_675 .
Co2 Co1 Co2 180.0 1_455 .
Co2 Co1 Co2 120.0 2_765 .
Co2 Co1 Co2 60.0 2_755 .
O2 Co2 O2 180.0(2) 19_875 .
O2 Co2 O1 96.16(11) 19_875 21_655
O2 Co2 O1 83.84(11) . 21_655
O2 Co2 O1 83.84(11) 19_875 3_775
O2 Co2 O1 96.16(11) . 3_775
O1 Co2 O1 180.00(13) 21_655 3_775
O2 Co2 O1 83.84(11) 19_875 .
O2 Co2 O1 96.16(11) . .
O1 Co2 O1 93.58(17) 21_655 .
O1 Co2 O1 86.42(17) 3_775 .
O2 Co2 O1 96.16(11) 19_875 19_875
O2 Co2 O1 83.84(11) . 19_875
O1 Co2 O1 86.42(17) 21_655 19_875
O1 Co2 O1 93.58(17) 3_775 19_875
O1 Co2 O1 180.00(17) . 19_875
O2 Co2 Co4 85.17(12) 19_875 .
O2 Co2 Co4 94.83(12) . .
O1 Co2 Co4 136.67(9) 21_655 .
O1 Co2 Co4 43.33(9) 3_775 .
O1 Co2 Co4 43.33(9) . .
O1 Co2 Co4 136.67(9) 19_875 .
O2 Co2 Co4 94.83(12) 19_875 19_875
O2 Co2 Co4 85.17(12) . 19_875
O1 Co2 Co4 43.33(9) 21_655 19_875
O1 Co2 Co4 136.67(9) 3_775 19_875
O1 Co2 Co4 136.67(9) . 19_875
O1 Co2 Co4 43.33(9) 19_875 19_875
Co4 Co2 Co4 180.00(2) . 19_875
O2 Co2 Co2 138.16(8) 19_875 2_865
O2 Co2 Co2 41.84(8) . 2_865
O1 Co2 Co2 86.80(8) 21_655 2_865
O1 Co2 Co2 93.20(8) 3_775 2_865
O1 Co2 Co2 137.78(6) . 2_865
O1 Co2 Co2 42.22(6) 19_875 2_865
Co4 Co2 Co2 120.176(9) . 2_865
Co4 Co2 Co2 59.824(9) 19_875 2_865
O2 Co2 Co2 41.84(8) 19_875 2_755
O2 Co2 Co2 138.16(8) . 2_755
O1 Co2 Co2 93.20(8) 21_655 2_755
O1 Co2 Co2 86.80(8) 3_775 2_755
O1 Co2 Co2 42.22(6) . 2_755
O1 Co2 Co2 137.78(6) 19_875 2_755
Co4 Co2 Co2 59.824(9) . 2_755
Co4 Co2 Co2 120.176(9) 19_875 2_755
Co2 Co2 Co2 180.0 2_865 2_755
O2 Co2 Co1 90.0 19_875 .
O2 Co2 Co1 90.0 . .
O1 Co2 Co1 46.79(9) 21_655 .
O1 Co2 Co1 133.21(9) 3_775 .
O1 Co2 Co1 46.79(9) . .
O1 Co2 Co1 133.21(9) 19_875 .
Co4 Co2 Co1 90.0 . .
Co4 Co2 Co1 90.0 19_875 .
Co2 Co2 Co1 120.0 2_865 .
Co2 Co2 Co1 60.0 2_755 .
O2 Co2 Co2 41.84(8) 19_875 3_775
O2 Co2 Co2 138.16(8) . 3_775
O1 Co2 Co2 137.78(6) 21_655 3_775
O1 Co2 Co2 42.22(6) 3_775 3_775
O1 Co2 Co2 86.80(8) . 3_775
O1 Co2 Co2 93.20(8) 19_875 3_775
Co4 Co2 Co2 59.824(9) . 3_775
Co4 Co2 Co2 120.176(9) 19_875 3_775
Co2 Co2 Co2 120.0 2_865 3_775
Co2 Co2 Co2 60.0 2_755 3_775
Co1 Co2 Co2 120.0 . 3_775
O3 Co3 O3 81.87(12) 1_545 3_675
O3 Co3 O3 81.87(12) 1_545 2_865
O3 Co3 O3 81.87(12) 3_675 2_865
O3 Co3 O3 179.998(1) 1_545 25_775
O3 Co3 O3 98.13(13) 3_675 25_775
O3 Co3 O3 98.13(12) 2_865 25_775
O3 Co3 O3 98.13(13) 1_545 27_645
O3 Co3 O3 179.998(1) 3_675 27_645
O3 Co3 O3 98.13(12) 2_865 27_645
O3 Co3 O3 81.87(12) 25_775 27_645
O3 Co3 O3 98.13(12) 1_545 26_455
O3 Co3 O3 98.13(12) 3_675 26_455
O3 Co3 O3 180.0 2_865 26_455
O3 Co3 O3 81.87(12) 25_775 26_455
O3 Co3 O3 81.87(12) 27_645 26_455
O3 Co3 Co4 49.16(8) 1_545 .
O3 Co3 Co4 49.16(8) 3_675 .
O3 Co3 Co4 49.16(8) 2_865 .
O3 Co3 Co4 130.84(8) 25_775 .
O3 Co3 Co4 130.84(8) 27_645 .
O3 Co3 Co4 130.84(8) 26_455 .
O3 Co3 Co4 130.84(8) 1_545 25_765
O3 Co3 Co4 130.84(8) 3_675 25_765
O3 Co3 Co4 130.84(8) 2_865 25_765
O3 Co3 Co4 49.16(8) 25_775 25_765
O3 Co3 Co4 49.16(8) 27_645 25_765
O3 Co3 Co4 49.16(8) 26_455 25_765
Co4 Co3 Co4 180.0 . 25_765
O3 Co3 Ba1 52.559(4) 1_545 .
O3 Co3 Ba1 52.559(4) 3_675 .
O3 Co3 Ba1 115.63(8) 2_865 .
O3 Co3 Ba1 127.440(4) 25_775 .
O3 Co3 Ba1 127.440(4) 27_645 .
O3 Co3 Ba1 64.37(8) 26_455 .
Co4 Co3 Ba1 66.463(7) . .
Co4 Co3 Ba1 113.536(7) 25_765 .
O3 Co3 Ba1 52.559(4) 1_545 1_545
O3 Co3 Ba1 115.63(8) 3_675 1_545
O3 Co3 Ba1 52.559(4) 2_865 1_545
O3 Co3 Ba1 127.442(4) 25_775 1_545
O3 Co3 Ba1 64.37(8) 27_645 1_545
O3 Co3 Ba1 127.441(4) 26_455 1_545
Co4 Co3 Ba1 66.463(7) . 1_545
Co4 Co3 Ba1 113.537(7) 25_765 1_545
Ba1 Co3 Ba1 105.117(8) . 1_545
O3 Co3 Ba1 115.63(8) 1_545 1_655
O3 Co3 Ba1 52.559(4) 3_675 1_655
O3 Co3 Ba1 52.559(4) 2_865 1_655
O3 Co3 Ba1 64.37(8) 25_775 1_655
O3 Co3 Ba1 127.442(4) 27_645 1_655
O3 Co3 Ba1 127.441(4) 26_455 1_655
Co4 Co3 Ba1 66.463(7) . 1_655
Co4 Co3 Ba1 113.537(7) 25_765 1_655
Ba1 Co3 Ba1 105.117(8) . 1_655
Ba1 Co3 Ba1 105.117(8) 1_545 1_655
O3 Co3 Ba1 127.442(4) 1_545 25_765
O3 Co3 Ba1 127.442(4) 3_675 25_765
O3 Co3 Ba1 64.37(8) 2_865 25_765
O3 Co3 Ba1 52.559(4) 25_775 25_765
O3 Co3 Ba1 52.559(4) 27_645 25_765
O3 Co3 Ba1 115.62(8) 26_455 25_765
Co4 Co3 Ba1 113.538(7) . 25_765
Co4 Co3 Ba1 66.463(7) 25_765 25_765
Ba1 Co3 Ba1 180.0 . 25_765
Ba1 Co3 Ba1 74.883(8) 1_545 25_765
Ba1 Co3 Ba1 74.883(8) 1_655 25_765
O3 Co4 O3 83.34(14) 3_675 1_545
O3 Co4 O3 83.34(14) 3_675 2_865
O3 Co4 O3 83.34(14) 1_545 2_865
O3 Co4 O1 95.83(9) 3_675 .
O3 Co4 O1 95.83(9) 1_545 .
O3 Co4 O1 178.88(12) 2_865 .
O3 Co4 O1 178.88(12) 3_675 2_755
O3 Co4 O1 95.83(9) 1_545 2_755
O3 Co4 O1 95.83(9) 2_865 2_755
O1 Co4 O1 84.99(12) . 2_755
O3 Co4 O1 95.83(9) 3_675 3_775
O3 Co4 O1 178.88(12) 1_545 3_775
O3 Co4 O1 95.83(9) 2_865 3_775
O1 Co4 O1 84.99(12) . 3_775
O1 Co4 O1 84.99(12) 2_755 3_775
O3 Co4 Co3 50.15(9) 3_675 .
O3 Co4 Co3 50.15(9) 1_545 .
O3 Co4 Co3 50.15(9) 2_865 .
O1 Co4 Co3 128.74(8) . .
O1 Co4 Co3 128.74(8) 2_755 .
O1 Co4 Co3 128.73(8) 3_775 .
O3 Co4 Co2 138.13(6) 3_675 2_755
O3 Co4 Co2 94.37(9) 1_545 2_755
O3 Co4 Co2 138.13(6) 2_865 2_755
O1 Co4 Co2 42.62(6) . 2_755
O1 Co4 Co2 42.62(6) 2_755 2_755
O1 Co4 Co2 86.75(9) 3_775 2_755
Co3 Co4 Co2 144.519(11) . 2_755
O3 Co4 Co2 94.37(9) 3_675 .
O3 Co4 Co2 138.13(6) 1_545 .
O3 Co4 Co2 138.13(6) 2_865 .
O1 Co4 Co2 42.62(6) . .
O1 Co4 Co2 86.75(9) 2_755 .
O1 Co4 Co2 42.62(6) 3_775 .
Co3 Co4 Co2 144.519(11) . .
Co2 Co4 Co2 60.353(18) 2_755 .
O3 Co4 Co2 138.13(6) 3_675 3_775
O3 Co4 Co2 138.13(6) 1_545 3_775
O3 Co4 Co2 94.37(9) 2_865 3_775
O1 Co4 Co2 86.75(9) . 3_775
O1 Co4 Co2 42.62(6) 2_755 3_775
O1 Co4 Co2 42.62(6) 3_775 3_775
Co3 Co4 Co2 144.519(11) . 3_775
Co2 Co4 Co2 60.353(18) 2_755 3_775
Co2 Co4 Co2 60.353(18) . 3_775
O3 Co4 Ba1 55.633(11) 3_675 .
O3 Co4 Ba1 55.633(11) 1_545 .
O3 Co4 Ba1 121.98(10) 2_865 .
O1 Co4 Ba1 56.90(8) . .
O1 Co4 Ba1 124.448(12) 2_755 .
O1 Co4 Ba1 124.448(12) 3_775 .
Co3 Co4 Ba1 71.835(15) . .
Co2 Co4 Ba1 88.746(10) 2_755 .
Co2 Co4 Ba1 88.746(10) . .
Co2 Co4 Ba1 143.65(2) 3_775 .
O3 Co4 Ba1 55.633(11) 3_675 1_655
O3 Co4 Ba1 121.98(10) 1_545 1_655
O3 Co4 Ba1 55.633(11) 2_865 1_655
O1 Co4 Ba1 124.448(12) . 1_655
O1 Co4 Ba1 124.448(12) 2_755 1_655
O1 Co4 Ba1 56.90(8) 3_775 1_655
Co3 Co4 Ba1 71.835(15) . 1_655
Co2 Co4 Ba1 143.65(2) 2_755 1_655
Co2 Co4 Ba1 88.746(10) . 1_655
Co2 Co4 Ba1 88.746(10) 3_775 1_655
Ba1 Co4 Ba1 110.745(15) . 1_655
O2 Co5 O3 109.83(9) 1_455 .
O2 Co5 O3 109.83(9) 1_455 3_575
O3 Co5 O3 109.11(9) . 3_575
O2 Co5 O3 109.83(9) 1_455 2_775
O3 Co5 O3 109.11(9) . 2_775
O3 Co5 O3 109.11(9) 3_575 2_775
O2 Co5 Ba1 98.611(18) 1_455 .
O3 Co5 Ba1 58.96(7) . .
O3 Co5 Ba1 58.96(7) 3_575 .
O3 Co5 Ba1 151.56(9) 2_775 .
O2 Co5 Ba1 98.611(18) 1_455 1_565
O3 Co5 Ba1 58.96(7) . 1_565
O3 Co5 Ba1 151.56(9) 3_575 1_565
O3 Co5 Ba1 58.96(7) 2_775 1_565
Ba1 Co5 Ba1 117.799(9) . 1_565
O2 Co5 Ba1 98.611(18) 1_455 1_455
O3 Co5 Ba1 151.56(9) . 1_455
O3 Co5 Ba1 58.96(7) 3_575 1_455
O3 Co5 Ba1 58.96(7) 2_775 1_455
Ba1 Co5 Ba1 117.799(9) . 1_455
Ba1 Co5 Ba1 117.799(9) 1_565 1_455
O2 Co5 Ba1 180.0 1_455 25_675
O3 Co5 Ba1 70.17(9) . 25_675
O3 Co5 Ba1 70.17(9) 3_575 25_675
O3 Co5 Ba1 70.17(9) 2_775 25_675
Ba1 Co5 Ba1 81.390(18) . 25_675
Ba1 Co5 Ba1 81.389(18) 1_565 25_675
Ba1 Co5 Ba1 81.389(18) 1_455 25_675
Co2 O1 Co2 95.56(12) 2_755 .
Co2 O1 Co4 94.05(11) 2_755 .
Co2 O1 Co4 94.05(11) . .
Co2 O1 Co1 90.75(10) 2_755 .
Co2 O1 Co1 90.75(10) . .
Co4 O1 Co1 172.85(15) . .
Co2 O1 Ba1 132.03(6) 2_755 .
Co2 O1 Ba1 132.03(6) . .
Co4 O1 Ba1 88.84(9) . .
Co1 O1 Ba1 84.01(9) . .
Co2 O2 Co2 96.32(16) . 2_865
Co2 O2 Co2 96.32(16) . 3_785
Co2 O2 Co2 96.32(16) 2_865 3_785
Co2 O2 Co5 120.65(12) . 1_655
Co2 O2 Co5 120.65(12) 2_865 1_655
Co2 O2 Co5 120.65(12) 3_785 1_655
Co5 O3 Co4 120.32(15) . 1_565
Co5 O3 Co3 158.99(16) . 1_565
Co4 O3 Co3 80.69(12) 1_565 1_565
Co5 O3 Ba1 85.81(6) . 1_565
Co4 O3 Ba1 90.57(6) 1_565 1_565
Co3 O3 Ba1 94.56(6) 1_565 1_565
Co5 O3 Ba1 85.81(6) . .
Co4 O3 Ba1 90.57(6) 1_565 .
Co3 O3 Ba1 94.56(6) 1_565 .
Ba1 O3 Ba1 170.88(13) 1_565 .
Co5 O3 Ba1 76.09(9) . 25_675
Co4 O3 Ba1 163.60(15) 1_565 25_675
Co3 O3 Ba1 82.91(9) 1_565 25_675
Ba1 O3 Ba1 90.73(6) 1_565 25_675
Ba1 O3 Ba1 90.73(6) . 25_675

loop_
_geom_bond_atom_site_label_1
_geom_bond_atom_site_label_2
_geom_bond_distance
_geom_bond_site_symmetry_2
Ba1 O3 2.857(3) 2_875
Ba1 O3 2.857(3) 2_765
Ba1 O3 2.857(3) 3_575
Ba1 O3 2.857(3) 1_545
Ba1 O3 2.857(3) .
Ba1 O3 2.857(3) 3_675
Ba1 O1 2.900(3) 3_675
Ba1 O1 2.900(3) .
Ba1 O1 2.900(3) 2_765
Ba1 O3 3.259(3) 26_455
Ba1 O3 3.259(3) 27_655
Ba1 O3 3.259(3) 25_675
Co1 O1 2.076(3) 20_565
Co1 O1 2.076(3) 2_765
Co1 O1 2.076(3) 21_655
Co1 O1 2.076(3) .
Co1 O1 2.076(3) 3_675
Co1 O1 2.076(3) 19_775
Co1 Co2 2.8479(4) 3_785
Co1 Co2 2.8479(4) 3_675
Co1 Co2 2.8479(4) 1_455
Co1 Co2 2.8479(4) 2_765
Co1 Co2 2.8479(4) 2_755
Co1 Co2 2.8479(4) .
Co2 O2 1.911(2) 19_875
Co2 O2 1.911(2) .
Co2 O1 1.9228(18) 21_655
Co2 O1 1.9228(18) 3_775
Co2 O1 1.9228(18) .
Co2 O1 1.9228(18) 19_875
Co2 Co4 2.8328(8) .
Co2 Co4 2.8328(8) 19_875
Co2 Co2 2.8479(2) 2_865
Co2 Co2 2.8479(2) 2_755
Co2 Co2 2.8479(2) 3_775
Co3 O3 1.954(3) 1_545
Co3 O3 1.954(3) 3_675
Co3 O3 1.954(3) 2_865
Co3 O3 1.954(3) 25_775
Co3 O3 1.954(3) 27_645
Co3 O3 1.954(3) 26_455
Co3 Co4 2.5113(10) .
Co3 Co4 2.5114(10) 25_765
Co3 Ba1 3.5869(3) 1_545
Co3 Ba1 3.5869(3) 1_655
Co3 Ba1 3.5869(3) 25_765
Co4 O3 1.925(3) 3_675
Co4 O3 1.925(3) 1_545
Co4 O3 1.925(3) 2_865
Co4 O1 1.949(3) .
Co4 O1 1.949(3) 2_755
Co4 O1 1.949(3) 3_775
Co4 Co2 2.8328(8) 2_755
Co4 Co2 2.8328(8) 3_775
Co4 Ba1 3.4610(4) 1_655
Co5 O2 1.913(5) 1_455
Co5 O3 1.925(3) .
Co5 O3 1.925(3) 3_575
Co5 O3 1.925(3) 2_775
Co5 Ba1 3.3260(3) 1_565
Co5 Ba1 3.3260(3) 1_455
Co5 Ba1 3.3628(11) 25_675
O1 Co2 1.9228(18) 2_755
O2 Co2 1.911(2) 2_865
O2 Co2 1.911(2) 3_785
O2 Co5 1.913(5) 1_655
O3 Co4 1.925(3) 1_565
O3 Co3 1.954(3) 1_565
O3 Ba1 2.857(3) 1_565
O3 Ba1 3.259(3) 25_675
